data_7241085
loop_
_publ_author_name
'Joy, Md. Tuhinur R.'
Roknuzzaman,
'Hossain, Md. Emdad'
'Ghosh, Shishir'
'Tocher, Derek A.'
'Richmond, Michael G.'
'Kabir, Shariff E.'

_publ_section_title
;
 Reactions of triosmium and triruthenium clusters with 2-ethynylpyridine:
 new modes for alkyne C--C bond coupling and C--H bond activation
;
_journal_issue 51
_journal_name_full 'RSC Advances'
_journal_page_first 30671
_journal_page_last 30682
_journal_paper_doi 10.1039/D0RA05393G
_journal_volume 10
_journal_year 2020
_chemical_formula_moiety 'C16 H6 N O9 Os3'
_chemical_formula_sum 'C16 H6 N O9 Os3'
_chemical_formula_weight 926.82
_space_group_crystal_system monoclinic
_space_group_IT_number 14
_space_group_name_Hall '-P 2yn'
_space_group_name_H-M_alt 'P 1 21/n 1'
_atom_sites_solution_hydrogens mixed
_atom_sites_solution_primary direct
_audit_creation_date 2019-07-02
_audit_creation_method
;
Olex2 1.2
(compiled 2018.05.29 svn.r3508 for OlexSys, GUI svn.r5506)
;
_audit_update_record
;
2020-06-13 deposited with the CCDC.	2020-08-19 downloaded from the CCDC.
;
_cell_angle_alpha 90
_cell_angle_beta 91.697(2)
_cell_angle_gamma 90
_cell_formula_units_Z 4
_cell_length_a 8.1249(2)
_cell_length_b 15.2910(4)
_cell_length_c 15.3121(4)
_cell_measurement_reflns_used 16199
_cell_measurement_temperature 150(1)
_cell_measurement_theta_max 29.2840
_cell_measurement_theta_min 3.8680
_cell_volume 1901.51(8)
_computing_cell_refinement 'CrysAlisPro 1.171.38.46 (Rigaku OD, 2015)'
_computing_data_collection 'CrysAlisPro 1.171.38.46 (Rigaku OD, 2015)'
_computing_data_reduction 'CrysAlisPro 1.171.38.46 (Rigaku OD, 2015)'
_computing_molecular_graphics 'Olex2 (Dolomanov et al., 2009)'
_computing_publication_material 'Olex2 (Dolomanov et al., 2009)'
_computing_structure_refinement 'ShelXL (Sheldrick, 2015)'
_computing_structure_solution 'ShelXS (Sheldrick, 2008)'
_diffrn_ambient_environment N~2~
_diffrn_ambient_temperature 150(1)
_diffrn_detector 'CCD plate'
_diffrn_detector_area_resol_mean 5.2031
_diffrn_detector_type Atlas
_diffrn_measured_fraction_theta_full 0.997
_diffrn_measured_fraction_theta_max 0.997
_diffrn_measurement_details
;
List of Runs (angles in degrees, time in seconds):

  # Type    Start    End  Width  t~exp~   \w     \q     \k     \f   Frames
#--------------------------------------------------------------------------
  1  \w    -13.00  85.00   1.00    2.42    --   11.17  38.00 -60.00   98
  2  \w    -14.00  84.00   1.00    2.42    --   11.17  57.00  30.00   98
  3  \w    -15.00  87.00   1.00    2.42    --   11.17  77.00 150.00  102
  4  \w    -19.00  52.00   1.00    2.42    --   11.17 -99.00   0.00   71
  5  \w     38.00  91.00   1.00    2.42    --   11.17-178.00 -90.00   53
  6  \w    -18.00  52.00   1.00    2.42    --   11.17 -99.00 120.00   70
  7  \w    -54.00  39.00   1.00    2.42    --   11.17 -57.00-120.00   93
  8  \w    -86.00 -61.00   1.00    2.42    --  -10.07 154.00  90.29   25
;
_diffrn_measurement_device 'four-circle diffractometer'
_diffrn_measurement_device_type 'SuperNova, Dual, Cu at zero, Atlas'
_diffrn_measurement_method '\w scans'
_diffrn_orient_matrix_type 'CrysAlisPro convention (1999,Acta A55,543-557)'
_diffrn_orient_matrix_UB_11 -0.0475379000
_diffrn_orient_matrix_UB_12 0.0251358000
_diffrn_orient_matrix_UB_13 -0.0304272000
_diffrn_orient_matrix_UB_21 0.0154812000
_diffrn_orient_matrix_UB_22 0.0380884000
_diffrn_orient_matrix_UB_23 0.0253769000
_diffrn_orient_matrix_UB_31 0.0716159000
_diffrn_orient_matrix_UB_32 0.0084616000
_diffrn_orient_matrix_UB_33 -0.0239872000
_diffrn_radiation_monochromator mirror
_diffrn_radiation_probe x-ray
_diffrn_radiation_type MoK\a
_diffrn_radiation_wavelength 0.71073
_diffrn_reflns_av_R_equivalents 0.0623
_diffrn_reflns_av_unetI/netI 0.0327
_diffrn_reflns_Laue_measured_fraction_full 0.997
_diffrn_reflns_Laue_measured_fraction_max 0.997
_diffrn_reflns_limit_h_max 10
_diffrn_reflns_limit_h_min -10
_diffrn_reflns_limit_k_max 19
_diffrn_reflns_limit_k_min -19
_diffrn_reflns_limit_l_max 19
_diffrn_reflns_limit_l_min -19
_diffrn_reflns_number 30729
_diffrn_reflns_point_group_measured_fraction_full 0.997
_diffrn_reflns_point_group_measured_fraction_max 0.997
_diffrn_reflns_theta_full 27.000
_diffrn_reflns_theta_max 26.998
_diffrn_reflns_theta_min 3.168
_diffrn_source 'micro-focus sealed X-ray tube'
_diffrn_source_type 'SuperNova (Mo) X-ray Source'
_exptl_absorpt_coefficient_mu 20.047
_exptl_absorpt_correction_T_max 1.00000
_exptl_absorpt_correction_T_min 0.41160
_exptl_absorpt_correction_type multi-scan
_exptl_absorpt_process_details
;
CrysAlisPro 1.171.38.46 (Rigaku Oxford Diffraction, 2015)
Empirical absorption correction using spherical harmonics,
 implemented in SCALE3 ABSPACK scaling algorithm.
;
_exptl_crystal_colour 'clear orange'
_exptl_crystal_colour_lustre clear
_exptl_crystal_colour_primary orange
_exptl_crystal_density_diffrn 3.237
_exptl_crystal_description block
_exptl_crystal_F_000 1636
_exptl_crystal_size_max 0.18
_exptl_crystal_size_mid 0.16
_exptl_crystal_size_min 0.08
_refine_diff_density_max 1.062
_refine_diff_density_min -1.497
_refine_diff_density_rms 0.210
_refine_ls_extinction_method none
_refine_ls_goodness_of_fit_ref 1.103
_refine_ls_hydrogen_treatment mixed
_refine_ls_matrix_type full
_refine_ls_number_parameters 270
_refine_ls_number_reflns 4142
_refine_ls_number_restraints 0
_refine_ls_restrained_S_all 1.103
_refine_ls_R_factor_all 0.0239
_refine_ls_R_factor_gt 0.0211
_refine_ls_shift/su_max 0.001
_refine_ls_shift/su_mean 0.000
_refine_ls_structure_factor_coef Fsqd
_refine_ls_weighting_details 'w=1/[\s^2^(Fo^2^)+(0.0168P)^2^] where P=(Fo^2^+2Fc^2^)/3'
_refine_ls_weighting_scheme calc
_refine_ls_wR_factor_gt 0.0459
_refine_ls_wR_factor_ref 0.0471
_reflns_Friedel_coverage 0.000
_reflns_number_gt 3857
_reflns_number_total 4142
_reflns_threshold_expression 'I > 2\s(I)'
_cod_data_source_file d0ra05393g2.cif
_cod_data_source_block xstr0818
_cod_depositor_comments 'Adding full bibliography for 7241081--7241085.cif.'
_cod_original_cell_volume 1901.52(8)
_cod_database_code 7241085
_shelxl_version_number 2013-4
_chemical_oxdiff_formula 'Os3 O9 N1 C16 H7'
_chemical_oxdiff_usercomment PM-8A
_shelx_space_group_comment
;
The symmetry employed for this shelxl refinement is uniquely defined
by the following loop, which should always be used as a source of
symmetry information in preference to the above space-group names.
They are only intended as comments.
;
_reflns_odcompleteness_completeness 99.70
_reflns_odcompleteness_iscentric 1
_reflns_odcompleteness_theta 26.32
_olex2_refinement_description
;
1. Fixed Uiso
 At 1.2 times of:
  All C(H) groups
2.a Aromatic/amide H refined with riding coordinates:
 C10(H10), C11(H11), C12(H12), C13(H13)
;
_olex2_date_sample_data_collection 2018-02-08
_olex2_exptl_crystal_mounting_method 'Nylon Loop'
_olex2_submission_original_sample_id xstr0818
_olex2_submission_special_instructions 'No special instructions were received'
_oxdiff_exptl_absorpt_empirical_details
;
Empirical correction (ABSPACK) includes:
- Absorption correction using spherical harmonics
- Frame scaling
;
_oxdiff_exptl_absorpt_empirical_full_max 2.084
_oxdiff_exptl_absorpt_empirical_full_min 0.701

loop_
_space_group_symop_operation_xyz
'x, y, z'
'-x+1/2, y+1/2, -z+1/2'
'-x, -y, -z'
'x-1/2, -y-1/2, z-1/2'

loop_
_atom_site_label
_atom_site_type_symbol
_atom_site_fract_x
_atom_site_fract_y
_atom_site_fract_z
_atom_site_U_iso_or_equiv
_atom_site_adp_type
_atom_site_occupancy
_atom_site_site_symmetry_order
_atom_site_calc_flag
_atom_site_refinement_flags_posn
_atom_site_refinement_flags_adp
_atom_site_refinement_flags_occupancy
_atom_site_disorder_assembly
_atom_site_disorder_group
Os1 Os 0.13888(2) 0.76243(2) 0.18649(2) 0.01120(6) Uani 1 1 d . . . . .
Os2 Os -0.13738(2) 0.64693(2) 0.17476(2) 0.01073(6) Uani 1 1 d . . . . .
Os3 Os 0.08448(2) 0.66464(2) 0.03443(2) 0.01156(6) Uani 1 1 d . . . . .
O1 O 0.0601(5) 0.8235(3) 0.3707(2) 0.0305(9) Uani 1 1 d . . . . .
O2 O 0.4305(4) 0.8786(3) 0.1448(3) 0.0315(9) Uani 1 1 d . . . . .
O3 O 0.3751(4) 0.6216(3) 0.2507(3) 0.0297(9) Uani 1 1 d . . . . .
O4 O -0.3541(4) 0.4833(3) 0.1712(3) 0.0287(9) Uani 1 1 d . . . . .
O5 O -0.3412(5) 0.7722(3) 0.2819(2) 0.0322(10) Uani 1 1 d . . . . .
O6 O 0.0423(4) 0.5742(2) 0.3371(2) 0.0271(9) Uani 1 1 d . . . . .
O7 O 0.3749(4) 0.5377(3) 0.0522(3) 0.0342(10) Uani 1 1 d . . . . .
O8 O 0.2871(4) 0.8082(2) -0.0462(2) 0.0264(8) Uani 1 1 d . . . . .
O9 O -0.0618(4) 0.5887(2) -0.1352(2) 0.0242(8) Uani 1 1 d . . . . .
N1 N -0.0216(4) 0.8587(3) 0.1252(2) 0.0122(8) Uani 1 1 d . . . . .
C1 C 0.0881(5) 0.8031(3) 0.3012(3) 0.0168(10) Uani 1 1 d . . . . .
C2 C 0.3210(6) 0.8347(3) 0.1609(3) 0.0199(11) Uani 1 1 d . . . . .
C3 C 0.2832(5) 0.6744(3) 0.2262(3) 0.0158(10) Uani 1 1 d . . . . .
C4 C -0.2792(5) 0.5452(3) 0.1699(3) 0.0171(11) Uani 1 1 d . . . . .
C5 C -0.2637(6) 0.7237(3) 0.2442(3) 0.0179(11) Uani 1 1 d . . . . .
C6 C -0.0208(6) 0.6026(3) 0.2755(3) 0.0166(10) Uani 1 1 d . . . . .
C7 C 0.2708(6) 0.5868(3) 0.0448(3) 0.0178(11) Uani 1 1 d . . . . .
C8 C 0.2085(6) 0.7544(3) -0.0154(3) 0.0183(11) Uani 1 1 d . . . . .
C9 C -0.0061(6) 0.6128(3) -0.0709(3) 0.0162(10) Uani 1 1 d . . . . .
C10 C -0.0104(6) 0.9444(3) 0.1390(3) 0.0163(10) Uani 1 1 d . . . . .
H10 H 0.0714 0.9652 0.1774 0.020 Uiso 1 1 calc R . . . .
C11 C -0.1157(6) 1.0038(3) 0.0984(3) 0.0201(11) Uani 1 1 d . . . . .
H11 H -0.1046 1.0634 0.1089 0.024 Uiso 1 1 calc R . . . .
C12 C -0.2383(6) 0.9726(4) 0.0419(3) 0.0221(12) Uani 1 1 d . . . . .
H12 H -0.3114 1.0110 0.0139 0.027 Uiso 1 1 calc R . . . .
C13 C -0.2503(6) 0.8840(3) 0.0276(3) 0.0174(10) Uani 1 1 d . . . . .
H13 H -0.3316 0.8621 -0.0104 0.021 Uiso 1 1 calc R . . . .
C14 C -0.1399(5) 0.8270(3) 0.0703(3) 0.0131(10) Uani 1 1 d . . . . .
C15 C -0.1390(5) 0.7322(3) 0.0556(3) 0.0125(10) Uani 1 1 d . . . . .
C16 C -0.2888(6) 0.6879(4) 0.0517(3) 0.0156(10) Uani 1 1 d . . . . .
H16A H -0.310(6) 0.632(4) 0.017(4) 0.031(16) Uiso 1 1 d . . . . .
H16B H -0.396(6) 0.714(4) 0.065(3) 0.029(15) Uiso 1 1 d . . . . .

loop_
_atom_site_aniso_label
_atom_site_aniso_U_11
_atom_site_aniso_U_22
_atom_site_aniso_U_33
_atom_site_aniso_U_23
_atom_site_aniso_U_13
_atom_site_aniso_U_12
Os1 0.01050(10) 0.01078(10) 0.01217(10) 0.00015(7) -0.00199(7) 0.00078(7)
Os2 0.01032(10) 0.01207(10) 0.00977(10) 0.00035(7) 0.00005(7) 0.00025(7)
Os3 0.01336(10) 0.01021(10) 0.01123(10) -0.00010(7) 0.00243(7) 0.00199(7)
O1 0.034(2) 0.042(3) 0.015(2) -0.0016(18) -0.0030(16) 0.0054(18)
O2 0.025(2) 0.026(2) 0.044(3) 0.0044(19) 0.0066(18) -0.0088(17)
O3 0.0218(19) 0.027(2) 0.040(2) 0.0105(19) -0.0029(17) 0.0096(17)
O4 0.030(2) 0.021(2) 0.035(2) 0.0032(17) -0.0023(17) -0.0101(17)
O5 0.033(2) 0.042(3) 0.022(2) -0.0063(19) 0.0033(17) 0.0144(19)
O6 0.030(2) 0.027(2) 0.024(2) 0.0100(17) -0.0073(16) -0.0018(17)
O7 0.026(2) 0.037(2) 0.040(2) 0.000(2) 0.0016(17) 0.0178(18)
O8 0.034(2) 0.017(2) 0.028(2) 0.0030(17) 0.0064(17) -0.0052(17)
O9 0.035(2) 0.021(2) 0.017(2) -0.0071(16) -0.0024(16) -0.0033(16)
N1 0.018(2) 0.010(2) 0.009(2) 0.0009(16) 0.0031(16) 0.0034(15)
C1 0.015(2) 0.018(3) 0.017(3) 0.001(2) -0.005(2) 0.005(2)
C2 0.020(3) 0.020(3) 0.020(3) -0.001(2) -0.003(2) 0.003(2)
C3 0.012(2) 0.016(3) 0.019(3) 0.001(2) -0.0031(19) -0.003(2)
C4 0.016(2) 0.022(3) 0.013(3) 0.003(2) 0.0003(19) -0.002(2)
C5 0.017(2) 0.024(3) 0.014(3) 0.002(2) -0.001(2) 0.002(2)
C6 0.016(2) 0.017(3) 0.018(3) -0.004(2) 0.003(2) -0.002(2)
C7 0.015(2) 0.021(3) 0.018(3) -0.003(2) 0.0049(19) 0.001(2)
C8 0.015(2) 0.018(3) 0.022(3) -0.006(2) 0.003(2) 0.004(2)
C9 0.020(2) 0.010(2) 0.019(3) 0.003(2) 0.005(2) -0.001(2)
C10 0.020(2) 0.013(3) 0.016(2) 0.000(2) 0.0015(19) 0.0018(19)
C11 0.030(3) 0.011(3) 0.020(3) 0.002(2) 0.005(2) 0.006(2)
C12 0.019(3) 0.027(3) 0.020(3) 0.007(2) -0.003(2) 0.011(2)
C13 0.017(2) 0.020(3) 0.015(3) 0.005(2) -0.0011(19) 0.005(2)
C14 0.013(2) 0.016(3) 0.010(2) -0.0008(19) 0.0021(18) 0.0036(19)
C15 0.017(2) 0.009(2) 0.012(2) 0.0038(19) 0.0019(18) 0.0049(18)
C16 0.017(2) 0.020(3) 0.009(2) 0.004(2) -0.0029(19) 0.003(2)

loop_
_atom_type_symbol
_atom_type_description
_atom_type_scat_dispersion_real
_atom_type_scat_dispersion_imag
_atom_type_scat_source
C C 0.0033 0.0016 'International Tables Vol C Tables 4.2.6.8 and 6.1.1.4'
H H 0.0000 0.0000 'International Tables Vol C Tables 4.2.6.8 and 6.1.1.4'
N N 0.0061 0.0033 'International Tables Vol C Tables 4.2.6.8 and 6.1.1.4'
O O 0.0106 0.0060 'International Tables Vol C Tables 4.2.6.8 and 6.1.1.4'
Os Os -1.2165 7.6030 'International Tables Vol C Tables 4.2.6.8 and 6.1.1.4'

loop_
_geom_angle_atom_site_label_1
_geom_angle_atom_site_label_2
_geom_angle_atom_site_label_3
_geom_angle
_geom_angle_site_symmetry_1
_geom_angle_site_symmetry_3
_geom_angle_publ_flag
Os3 Os1 Os2 60.777(6) . . ?
N1 Os1 Os2 86.03(10) . . ?
N1 Os1 Os3 85.64(10) . . ?
C1 Os1 Os2 93.90(14) . . ?
C1 Os1 Os3 154.65(14) . . ?
C1 Os1 N1 91.91(17) . . ?
C2 Os1 Os2 164.39(16) . . ?
C2 Os1 Os3 104.19(15) . . ?
C2 Os1 N1 88.74(18) . . ?
C2 Os1 C1 101.0(2) . . ?
C3 Os1 Os2 93.41(14) . . ?
C3 Os1 Os3 88.15(15) . . ?
C3 Os1 N1 173.17(18) . . ?
C3 Os1 C1 94.9(2) . . ?
C3 Os1 C2 90.0(2) . . ?
Os1 Os2 Os3 58.466(6) . . ?
C4 Os2 Os1 164.69(14) . . ?
C4 Os2 Os3 115.77(13) . . ?
C4 Os2 C15 116.53(19) . . ?
C4 Os2 C16 83.36(19) . . ?
C5 Os2 Os1 91.09(15) . . ?
C5 Os2 Os3 136.35(15) . . ?
C5 Os2 C4 100.8(2) . . ?
C5 Os2 C6 91.7(2) . . ?
C5 Os2 C15 96.05(19) . . ?
C5 Os2 C16 90.3(2) . . ?
C6 Os2 Os1 78.40(14) . . ?
C6 Os2 Os3 109.40(13) . . ?
C6 Os2 C4 91.5(2) . . ?
C6 Os2 C15 148.67(18) . . ?
C6 Os2 C16 174.75(19) . . ?
C15 Os2 Os1 71.17(12) . . ?
C15 Os2 Os3 47.29(11) . . ?
C15 Os2 C16 35.63(17) . . ?
C16 Os2 Os1 106.40(13) . . ?
C16 Os2 Os3 72.13(12) . . ?
Os1 Os3 Os2 60.758(6) . . ?
C7 Os3 Os1 99.04(15) . . ?
C7 Os3 Os2 112.99(14) . . ?
C7 Os3 C15 163.92(19) . . ?
C8 Os3 Os1 82.76(15) . . ?
C8 Os3 Os2 137.12(14) . . ?
C8 Os3 C7 93.1(2) . . ?
C8 Os3 C9 99.0(2) . . ?
C8 Os3 C15 100.27(19) . . ?
C9 Os3 Os1 165.28(14) . . ?
C9 Os3 Os2 110.92(13) . . ?
C9 Os3 C7 95.5(2) . . ?
C9 Os3 C15 91.19(19) . . ?
C15 Os3 Os1 74.14(13) . . ?
C15 Os3 Os2 50.93(12) . . ?
C10 N1 Os1 124.3(3) . . ?
C10 N1 C14 119.9(4) . . ?
C14 N1 Os1 115.8(3) . . ?
O1 C1 Os1 176.8(5) . . ?
O2 C2 Os1 179.4(5) . . ?
O3 C3 Os1 178.4(4) . . ?
O4 C4 Os2 175.1(4) . . ?
O5 C5 Os2 176.4(4) . . ?
O6 C6 Os2 176.8(4) . . ?
O7 C7 Os3 176.4(5) . . ?
O8 C8 Os3 178.6(4) . . ?
O9 C9 Os3 174.7(4) . . ?
N1 C10 C11 122.4(5) . . ?
C10 C11 C12 118.7(5) . . ?
C13 C12 C11 119.0(5) . . ?
C12 C13 C14 119.9(5) . . ?
N1 C14 C13 120.2(4) . . ?
N1 C14 C15 116.4(4) . . ?
C13 C14 C15 123.4(4) . . ?
Os3 C15 Os2 81.78(15) . . ?
C14 C15 Os2 116.7(3) . . ?
C14 C15 Os3 120.9(3) . . ?
C16 C15 Os2 74.7(3) . . ?
C16 C15 Os3 120.5(4) . . ?
C16 C15 C14 118.6(4) . . ?
C15 C16 Os2 69.7(3) . . ?

loop_
_geom_bond_atom_site_label_1
_geom_bond_atom_site_label_2
_geom_bond_distance
_geom_bond_site_symmetry_2
_geom_bond_publ_flag
Os1 Os2 2.8576(3) . ?
Os1 Os3 2.7913(3) . ?
Os1 N1 2.162(4) . ?
Os1 C1 1.919(5) . ?
Os1 C2 1.897(5) . ?
Os1 C3 1.874(5) . ?
Os2 Os3 2.8581(2) . ?
Os2 C4 1.936(5) . ?
Os2 C5 1.904(5) . ?
Os2 C6 1.910(5) . ?
Os2 C15 2.242(4) . ?
Os2 C16 2.306(5) . ?
Os3 C7 1.928(5) . ?
Os3 C8 1.877(5) . ?
Os3 C9 1.924(5) . ?
Os3 C15 2.122(4) . ?
O1 C1 1.138(6) . ?
O2 C2 1.147(6) . ?
O3 C3 1.156(6) . ?
O4 C4 1.126(6) . ?
O5 C5 1.140(6) . ?
O6 C6 1.145(6) . ?
O7 C7 1.134(6) . ?
O8 C8 1.152(6) . ?
O9 C9 1.133(6) . ?
N1 C10 1.331(6) . ?
N1 C14 1.348(6) . ?
C10 C11 1.383(7) . ?
C11 C12 1.385(7) . ?
C12 C13 1.375(7) . ?
C13 C14 1.399(6) . ?
C14 C15 1.466(6) . ?
C15 C16 1.393(7) . ?
